data_7152622
loop_
_publ_author_name
'Iaroshenko, Viktor O.'
'Savych, Iryna'
'Villinger, Alexander'
'Sosnovskikh, Vyacheslav Ya'
'Langer, Peter'

_publ_section_title
;
 Reactions of 3-acylchromones with dimethyl 1,3-acetonedicarboxylate and
 1,3-diphenylacetone: one-pot synthesis of functionalized
 2-hydroxybenzophenones, 6H-benzo[c]chromenes and benzo[c]coumarins.
;
_journal_issue 47
_journal_name_full 'Organic &amp; biomolecular chemistry'
_journal_page_first 9344
_journal_page_last 9348
_journal_paper_doi 10.1039/c2ob07020k
_journal_volume 10
_journal_year 2012
_chemical_formula_moiety 'C23 H18 O7'
_chemical_formula_sum 'C23 H18 O7'
_chemical_formula_weight 406.37
_chemical_name_systematic
;
?
;
_space_group_IT_number 2
_symmetry_cell_setting triclinic
_symmetry_Int_Tables_number 2
_symmetry_space_group_name_Hall '-P 1'
_symmetry_space_group_name_H-M 'P -1'
_atom_sites_solution_hydrogens geom
_atom_sites_solution_primary direct
_atom_sites_solution_secondary difmap
_audit_creation_method SHELXL-97
_cell_angle_alpha 65.728(2)
_cell_angle_beta 71.993(2)
_cell_angle_gamma 82.309(2)
_cell_formula_units_Z 2
_cell_length_a 9.4746(4)
_cell_length_b 10.2347(4)
_cell_length_c 11.4323(4)
_cell_measurement_reflns_used 8818
_cell_measurement_temperature 173(2)
_cell_measurement_theta_max 61.755
_cell_measurement_theta_min 4.366
_cell_volume 961.06(7)
_computing_cell_refinement 'Bruker Apex V7.51A'
_computing_data_collection 'Bruker Apex V7.51A'
_computing_data_reduction 'Bruker SAINT'
_computing_molecular_graphics 'ORTEP-3v2.01 (Farrugia, 1997)'
_computing_publication_material SHELXL-97
_computing_structure_refinement 'SHELXL-97 (Sheldrick, 1997)'
_computing_structure_solution 'SHELXS-97 (Sheldrick, 1997)'
_diffrn_ambient_temperature 173(2)
_diffrn_measured_fraction_theta_full 0.997
_diffrn_measured_fraction_theta_max 0.997
_diffrn_measurement_device_type 'Bruker Apex Kappa II-CCD-diffractometer'
_diffrn_measurement_method 'phi and omega scans'
_diffrn_radiation_monochromator graphite
_diffrn_radiation_source 'sealed tube'
_diffrn_radiation_type MoK\a
_diffrn_radiation_wavelength 0.71073
_diffrn_reflns_av_R_equivalents 0.0524
_diffrn_reflns_av_sigmaI/netI 0.0434
_diffrn_reflns_limit_h_max 13
_diffrn_reflns_limit_h_min -13
_diffrn_reflns_limit_k_max 14
_diffrn_reflns_limit_k_min -14
_diffrn_reflns_limit_l_max 16
_diffrn_reflns_limit_l_min -16
_diffrn_reflns_number 27835
_diffrn_reflns_theta_full 31.00
_diffrn_reflns_theta_max 31.00
_diffrn_reflns_theta_min 2.04
_exptl_absorpt_coefficient_mu 0.105
_exptl_absorpt_correction_T_max 0.9906
_exptl_absorpt_correction_T_min 0.9743
_exptl_absorpt_correction_type multi-scan
_exptl_absorpt_process_details '(SADABS; Sheldrick, 2004)'
_exptl_crystal_colour colourless
_exptl_crystal_density_diffrn 1.404
_exptl_crystal_density_method 'not measured'
_exptl_crystal_description block
_exptl_crystal_F_000 424
_exptl_crystal_size_max 0.25
_exptl_crystal_size_mid 0.15
_exptl_crystal_size_min 0.09
_refine_diff_density_max 0.337
_refine_diff_density_min -0.219
_refine_diff_density_rms 0.049
_refine_ls_extinction_method none
_refine_ls_goodness_of_fit_ref 1.032
_refine_ls_hydrogen_treatment mixed
_refine_ls_matrix_type full
_refine_ls_number_parameters 281
_refine_ls_number_reflns 6112
_refine_ls_number_restraints 0
_refine_ls_restrained_S_all 1.032
_refine_ls_R_factor_all 0.0700
_refine_ls_R_factor_gt 0.0461
_refine_ls_shift/su_max 0.000
_refine_ls_shift/su_mean 0.000
_refine_ls_structure_factor_coef Fsqd
_refine_ls_weighting_details 'calc w=1/[\s^2^(Fo^2^)+(0.0561P)^2^+0.2145P] where P=(Fo^2^+2Fc^2^)/3'
_refine_ls_weighting_scheme calc
_refine_ls_wR_factor_gt 0.1131
_refine_ls_wR_factor_ref 0.1280
_reflns_number_gt 4395
_reflns_number_total 6112
_reflns_threshold_expression >2\s(I)
_cod_data_source_file c2ob07020k.txt
_cod_data_source_block ch_is2001
_cod_original_cell_volume 961.06(6)
_cod_database_code 7152622

loop_
_symmetry_equiv_pos_as_xyz
'x, y, z'
'-x, -y, -z'

loop_
_atom_site_label
_atom_site_type_symbol
_atom_site_fract_x
_atom_site_fract_y
_atom_site_fract_z
_atom_site_U_iso_or_equiv
_atom_site_adp_type
_atom_site_occupancy
_atom_site_symmetry_multiplicity
_atom_site_calc_flag
_atom_site_refinement_flags
O1 O 0.55987(10) 0.62644(10) 0.09851(8) 0.0287(2) Uani 1 1 d .
O2 O 0.53303(10) 0.72321(11) -0.14173(9) 0.0321(2) Uani 1 1 d .
O3 O 0.35557(13) 0.23110(10) 0.72875(9) 0.0396(3) Uani 1 1 d .
O4 O 0.46797(11) 0.18189(9) 0.54834(9) 0.0320(2) Uani 1 1 d .
O5 O 0.20459(12) 0.46979(11) 0.69908(8) 0.0362(2) Uani 1 1 d .
O6 O 0.16381(11) 0.82743(11) 0.54340(10) 0.0375(2) Uani 1 1 d .
O7 O -0.02900(10) 0.69330(10) 0.58760(9) 0.0328(2) Uani 1 1 d .
C1 C 0.42391(13) 0.61385(12) 0.14369(11) 0.0219(2) Uani 1 1 d .
C2 C 0.32878(13) 0.63145(12) 0.05837(11) 0.0217(2) Uani 1 1 d .
C3 C 0.38873(14) 0.68813(12) -0.08195(11) 0.0230(2) Uani 1 1 d .
C4 C 0.29706(15) 0.70956(13) -0.16307(11) 0.0276(3) Uani 1 1 d .
H4 H 0.3359 0.7513 -0.2576 0.033 Uiso 1 1 calc R
C5 C 0.15093(16) 0.67042(14) -0.10656(13) 0.0306(3) Uani 1 1 d .
H5 H 0.0896 0.6843 -0.1626 0.037 Uiso 1 1 calc R
C6 C 0.09081(15) 0.61048(14) 0.03194(13) 0.0298(3) Uani 1 1 d .
H6 H -0.0103 0.5825 0.0700 0.036 Uiso 1 1 calc R
C7 C 0.17949(14) 0.59229(13) 0.11280(11) 0.0251(3) Uani 1 1 d .
H7 H 0.1386 0.5524 0.2072 0.030 Uiso 1 1 calc R
C8 C 0.35659(13) 0.57595(12) 0.29107(11) 0.0211(2) Uani 1 1 d .
C9 C 0.40096(13) 0.44773(12) 0.37737(11) 0.0225(2) Uani 1 1 d .
H9 H 0.4691 0.3875 0.3415 0.027 Uiso 1 1 calc R
C10 C 0.34812(13) 0.40503(12) 0.51520(11) 0.0224(2) Uani 1 1 d .
C11 C 0.25301(14) 0.49758(13) 0.56751(11) 0.0235(2) Uani 1 1 d .
C12 C 0.20681(13) 0.62670(12) 0.48111(11) 0.0220(2) Uani 1 1 d .
C13 C 0.25579(13) 0.66662(12) 0.34276(11) 0.0204(2) Uani 1 1 d .
C14 C 0.20521(13) 0.80427(12) 0.25218(11) 0.0220(2) Uani 1 1 d .
C15 C 0.30813(15) 0.90397(13) 0.15018(12) 0.0266(3) Uani 1 1 d .
H15 H 0.4113 0.8856 0.1402 0.032 Uiso 1 1 calc R
C16 C 0.26083(17) 1.03000(14) 0.06311(13) 0.0355(3) Uani 1 1 d .
H16 H 0.3315 1.0978 -0.0062 0.043 Uiso 1 1 calc R
C17 C 0.11134(19) 1.05695(16) 0.07713(15) 0.0424(4) Uani 1 1 d .
H17 H 0.0792 1.1430 0.0169 0.051 Uiso 1 1 calc R
C18 C 0.00831(17) 0.95937(17) 0.17840(15) 0.0408(4) Uani 1 1 d .
H18 H -0.0946 0.9788 0.1881 0.049 Uiso 1 1 calc R
C19 C 0.05445(15) 0.83292(15) 0.26614(13) 0.0299(3) Uani 1 1 d .
H19 H -0.0168 0.7659 0.3357 0.036 Uiso 1 1 calc R
C20 C 0.39018(14) 0.26608(13) 0.60827(12) 0.0253(3) Uani 1 1 d .
C21 C 0.51117(18) 0.04364(14) 0.63585(14) 0.0369(3) Uani 1 1 d .
H21A H 0.5825 0.0575 0.6761 0.055 Uiso 1 1 calc R
H21B H 0.5569 -0.0148 0.5840 0.055 Uiso 1 1 calc R
H21C H 0.4232 -0.0052 0.7066 0.055 Uiso 1 1 calc R
C22 C 0.11440(14) 0.72784(13) 0.53999(11) 0.0244(2) Uani 1 1 d .
C23 C -0.12764(17) 0.79219(17) 0.63722(17) 0.0429(4) Uani 1 1 d .
H23A H -0.0996 0.7970 0.7110 0.064 Uiso 1 1 calc R
H23B H -0.2301 0.7587 0.6691 0.064 Uiso 1 1 calc R
H23C H -0.1198 0.8877 0.5650 0.064 Uiso 1 1 calc R
H2 H 0.581(2) 0.697(2) -0.076(2) 0.059(6) Uiso 1 1 d .
H5B H 0.250(2) 0.384(3) 0.740(2) 0.076(7) Uiso 1 1 d .

loop_
_atom_site_aniso_label
_atom_site_aniso_U_11
_atom_site_aniso_U_22
_atom_site_aniso_U_33
_atom_site_aniso_U_23
_atom_site_aniso_U_13
_atom_site_aniso_U_12
O1 0.0250(5) 0.0349(5) 0.0224(4) -0.0115(4) -0.0023(3) 0.0025(4)
O2 0.0280(5) 0.0409(5) 0.0180(4) -0.0073(4) 0.0006(4) -0.0002(4)
O3 0.0609(7) 0.0300(5) 0.0193(4) -0.0044(4) -0.0110(4) 0.0090(5)
O4 0.0452(6) 0.0242(4) 0.0272(4) -0.0094(4) -0.0161(4) 0.0102(4)
O5 0.0504(6) 0.0336(5) 0.0147(4) -0.0071(4) -0.0034(4) 0.0103(4)
O6 0.0370(6) 0.0359(5) 0.0443(6) -0.0249(5) -0.0053(5) 0.0009(4)
O7 0.0269(5) 0.0302(5) 0.0329(5) -0.0138(4) 0.0043(4) 0.0011(4)
C1 0.0263(6) 0.0184(5) 0.0167(5) -0.0062(4) -0.0024(4) 0.0023(4)
C2 0.0282(6) 0.0182(5) 0.0164(5) -0.0070(4) -0.0035(4) 0.0008(4)
C3 0.0274(6) 0.0197(5) 0.0177(5) -0.0077(4) -0.0016(4) 0.0031(4)
C4 0.0378(7) 0.0260(6) 0.0168(5) -0.0088(4) -0.0066(5) 0.0054(5)
C5 0.0370(7) 0.0329(7) 0.0266(6) -0.0154(5) -0.0117(5) 0.0041(6)
C6 0.0300(7) 0.0325(7) 0.0280(6) -0.0141(5) -0.0050(5) -0.0040(5)
C7 0.0311(7) 0.0240(6) 0.0180(5) -0.0082(4) -0.0025(5) -0.0036(5)
C8 0.0231(6) 0.0224(5) 0.0156(5) -0.0068(4) -0.0038(4) 0.0006(4)
C9 0.0250(6) 0.0223(5) 0.0195(5) -0.0093(4) -0.0049(4) 0.0028(4)
C10 0.0257(6) 0.0209(5) 0.0185(5) -0.0062(4) -0.0058(4) 0.0005(4)
C11 0.0263(6) 0.0244(6) 0.0155(5) -0.0060(4) -0.0021(4) -0.0011(5)
C12 0.0229(6) 0.0221(5) 0.0184(5) -0.0083(4) -0.0022(4) 0.0006(4)
C13 0.0213(6) 0.0197(5) 0.0183(5) -0.0069(4) -0.0038(4) -0.0002(4)
C14 0.0270(6) 0.0215(5) 0.0171(5) -0.0086(4) -0.0061(4) 0.0038(4)
C15 0.0304(7) 0.0242(6) 0.0218(5) -0.0083(4) -0.0042(5) 0.0009(5)
C16 0.0487(9) 0.0245(6) 0.0247(6) -0.0041(5) -0.0065(6) 0.0002(6)
C17 0.0551(10) 0.0318(7) 0.0330(7) -0.0062(6) -0.0186(7) 0.0165(7)
C18 0.0362(8) 0.0454(8) 0.0384(7) -0.0140(6) -0.0175(6) 0.0162(6)
C19 0.0274(7) 0.0332(7) 0.0263(6) -0.0107(5) -0.0072(5) 0.0041(5)
C20 0.0305(7) 0.0221(5) 0.0215(5) -0.0061(4) -0.0084(5) -0.0001(5)
C21 0.0513(9) 0.0238(6) 0.0358(7) -0.0084(5) -0.0212(7) 0.0099(6)
C22 0.0272(6) 0.0245(6) 0.0166(5) -0.0069(4) -0.0022(4) 0.0023(5)
C23 0.0327(8) 0.0434(8) 0.0453(8) -0.0230(7) 0.0023(6) 0.0103(6)

loop_
_atom_type_symbol
_atom_type_description
_atom_type_scat_dispersion_real
_atom_type_scat_dispersion_imag
_atom_type_scat_source
C C 0.0033 0.0016 'International Tables Vol C Tables 4.2.6.8 and 6.1.1.4'
H H 0.0000 0.0000 'International Tables Vol C Tables 4.2.6.8 and 6.1.1.4'
O O 0.0106 0.0060 'International Tables Vol C Tables 4.2.6.8 and 6.1.1.4'

loop_
_geom_angle_atom_site_label_1
_geom_angle_atom_site_label_2
_geom_angle_atom_site_label_3
_geom_angle
C3 O2 H2 108.2(12)
C20 O4 C21 115.69(10)
C11 O5 H5B 105.1(14)
C22 O7 C23 115.33(11)
O1 C1 C2 121.79(10)
O1 C1 C8 118.17(10)
C2 C1 C8 120.03(10)
C7 C2 C3 118.84(11)
C7 C2 C1 121.48(10)
C3 C2 C1 119.68(11)
O2 C3 C4 118.05(10)
O2 C3 C2 122.31(11)
C4 C3 C2 119.64(11)
C5 C4 C3 120.04(11)
C5 C4 H4 120.0
C3 C4 H4 120.0
C4 C5 C6 121.07(12)
C4 C5 H5 119.5
C6 C5 H5 119.5
C7 C6 C5 119.30(13)
C7 C6 H6 120.4
C5 C6 H6 120.4
C6 C7 C2 121.05(11)
C6 C7 H7 119.5
C2 C7 H7 119.5
C9 C8 C13 119.91(10)
C9 C8 C1 117.20(10)
C13 C8 C1 122.85(9)
C8 C9 C10 121.53(11)
C8 C9 H9 119.2
C10 C9 H9 119.2
C9 C10 C11 118.94(10)
C9 C10 C20 122.03(11)
C11 C10 C20 119.03(10)
O5 C11 C12 117.08(11)
O5 C11 C10 123.10(10)
C12 C11 C10 119.80(10)
C13 C12 C11 120.98(11)
C13 C12 C22 120.57(10)
C11 C12 C22 118.21(10)
C12 C13 C8 118.72(10)
C12 C13 C14 120.30(10)
C8 C13 C14 120.96(10)
C15 C14 C19 119.27(11)
C15 C14 C13 120.38(11)
C19 C14 C13 120.33(11)
C16 C15 C14 120.28(12)
C16 C15 H15 119.9
C14 C15 H15 119.9
C17 C16 C15 120.02(13)
C17 C16 H16 120.0
C15 C16 H16 120.0
C16 C17 C18 120.20(12)
C16 C17 H17 119.9
C18 C17 H17 119.9
C17 C18 C19 120.24(13)
C17 C18 H18 119.9
C19 C18 H18 119.9
C18 C19 C14 119.97(13)
C18 C19 H19 120.0
C14 C19 H19 120.0
O3 C20 O4 122.99(11)
O3 C20 C10 123.35(12)
O4 C20 C10 113.66(10)
O4 C21 H21A 109.5
O4 C21 H21B 109.5
H21A C21 H21B 109.5
O4 C21 H21C 109.5
H21A C21 H21C 109.5
H21B C21 H21C 109.5
O6 C22 O7 124.22(12)
O6 C22 C12 123.90(12)
O7 C22 C12 111.88(11)
O7 C23 H23A 109.5
O7 C23 H23B 109.5
H23A C23 H23B 109.5
O7 C23 H23C 109.5
H23A C23 H23C 109.5
H23B C23 H23C 109.5

loop_
_geom_bond_atom_site_label_1
_geom_bond_atom_site_label_2
_geom_bond_distance
O1 C1 1.2333(15)
O2 C3 1.3480(16)
O2 H2 0.92(2)
O3 C20 1.2164(15)
O4 C20 1.3259(16)
O4 C21 1.4508(14)
O5 C11 1.3455(14)
O5 H5B 0.92(2)
O6 C22 1.1964(16)
O7 C22 1.3343(16)
O7 C23 1.4528(17)
C1 C2 1.4670(16)
C1 C8 1.5035(15)
C2 C7 1.3968(17)
C2 C3 1.4114(15)
C3 C4 1.3937(17)
C4 C5 1.3702(19)
C4 H4 0.9500
C5 C6 1.3947(18)
C5 H5 0.9500
C6 C7 1.3754(17)
C6 H6 0.9500
C7 H7 0.9500
C8 C9 1.3845(15)
C8 C13 1.4096(16)
C9 C10 1.3890(16)
C9 H9 0.9500
C10 C11 1.4039(17)
C10 C20 1.4765(15)
C11 C12 1.3975(16)
C12 C13 1.3963(15)
C12 C22 1.5023(17)
C13 C14 1.4877(15)
C14 C15 1.3918(17)
C14 C19 1.3919(17)
C15 C16 1.3860(17)
C15 H15 0.9500
C16 C17 1.378(2)
C16 H16 0.9500
C17 C18 1.379(2)
C17 H17 0.9500
C18 C19 1.3873(18)
C18 H18 0.9500
C19 H19 0.9500
C21 H21A 0.9800
C21 H21B 0.9800
C21 H21C 0.9800
C23 H23A 0.9800
C23 H23B 0.9800
C23 H23C 0.9800

loop_
_geom_torsion_atom_site_label_1
_geom_torsion_atom_site_label_2
_geom_torsion_atom_site_label_3
_geom_torsion_atom_site_label_4
_geom_torsion
O1 C1 C2 C7 168.33(11)
C8 C1 C2 C7 -10.17(17)
O1 C1 C2 C3 -11.18(17)
C8 C1 C2 C3 170.32(10)
C7 C2 C3 O2 -177.40(11)
C1 C2 C3 O2 2.13(17)
C7 C2 C3 C4 2.74(17)
C1 C2 C3 C4 -177.74(11)
O2 C3 C4 C5 177.54(11)
C2 C3 C4 C5 -2.58(18)
C3 C4 C5 C6 0.78(19)
C4 C5 C6 C7 0.9(2)
C5 C6 C7 C2 -0.67(19)
C3 C2 C7 C6 -1.12(18)
C1 C2 C7 C6 179.37(11)
O1 C1 C8 C9 -60.02(15)
C2 C1 C8 C9 118.53(12)
O1 C1 C8 C13 118.03(13)
C2 C1 C8 C13 -63.42(16)
C13 C8 C9 C10 0.17(18)
C1 C8 C9 C10 178.27(11)
C8 C9 C10 C11 -3.04(18)
C8 C9 C10 C20 177.64(11)
C9 C10 C11 O5 -175.28(12)
C20 C10 C11 O5 4.06(19)
C9 C10 C11 C12 3.46(18)
C20 C10 C11 C12 -177.19(11)
O5 C11 C12 C13 177.76(11)
C10 C11 C12 C13 -1.06(19)
O5 C11 C12 C22 3.31(17)
C10 C11 C12 C22 -175.51(11)
C11 C12 C13 C8 -1.80(18)
C22 C12 C13 C8 172.51(11)
C11 C12 C13 C14 179.82(11)
C22 C12 C13 C14 -5.86(17)
C9 C8 C13 C12 2.26(17)
C1 C8 C13 C12 -175.74(11)
C9 C8 C13 C14 -179.38(11)
C1 C8 C13 C14 2.63(18)
C12 C13 C14 C15 125.06(13)
C8 C13 C14 C15 -53.28(16)
C12 C13 C14 C19 -56.80(16)
C8 C13 C14 C19 124.86(13)
C19 C14 C15 C16 -0.33(19)
C13 C14 C15 C16 177.83(12)
C14 C15 C16 C17 -0.1(2)
C15 C16 C17 C18 0.6(2)
C16 C17 C18 C19 -0.5(2)
C17 C18 C19 C14 0.1(2)
C15 C14 C19 C18 0.4(2)
C13 C14 C19 C18 -177.79(12)
C21 O4 C20 O3 -0.41(19)
C21 O4 C20 C10 -179.64(11)
C9 C10 C20 O3 173.73(13)
C11 C10 C20 O3 -5.6(2)
C9 C10 C20 O4 -7.04(17)
C11 C10 C20 O4 173.64(11)
C23 O7 C22 O6 4.34(18)
C23 O7 C22 C12 -175.54(11)
C13 C12 C22 O6 -77.65(16)
C11 C12 C22 O6 96.82(15)
C13 C12 C22 O7 102.23(13)
C11 C12 C22 O7 -83.30(14)
